data_9011805
loop_
_publ_author_name
'Teertstra, D. K.'
'Schindler, M.'
'Sherriff, B. L.'
'Hawthorne, F. C.'

_publ_section_title
;
 Silvialite, a new sulfate-dominant member of the scapolite group with
 an Al-Si composition near the I4/m-P42/n phase transition
;
_journal_name_full 'Mineralogical Magazine'
_journal_page_first 321
_journal_page_last 329
_journal_paper_doi 10.1180/002646199548547
_journal_volume 63
_journal_year 1999
_chemical_compound_source 'McBride Province, Australia'
_chemical_formula_sum 'C0.478 Al4.872 Ca2.452 Na1.548 O27.524 S0.522 Si7.128'
_chemical_name_mineral Silvialite
_space_group_IT_number 87
_symmetry_space_group_name_Hall '-I 4'
_symmetry_space_group_name_H-M 'I 4/m'
_cell_angle_alpha 90
_cell_angle_beta 90
_cell_angle_gamma 90
_cell_length_a 12.160
_cell_length_b 12.160
_cell_length_c 7.560
_cell_formula_units_Z 2
_cell_volume 1117.864
_database_code_amcsd 0014537
_exptl_crystal_density_diffrn 2.758
_cod_original_formula_sum '(Na1.548 Ca2.452) (Al4.872 Si7.128) (S.522 C.478) O27.524'
_cod_database_code 9011805

loop_
_space_group_symop_operation_xyz
x,y,z
1/2+x,1/2+y,1/2+z
y,-x,-z
1/2+y,1/2-x,1/2-z
-y,x,z
1/2-y,1/2+x,1/2+z
x,y,-z
1/2+x,1/2+y,1/2-z
-x,-y,z
1/2-x,1/2-y,1/2+z
-y,x,-z
1/2-y,1/2+x,1/2-z
y,-x,z
1/2+y,1/2-x,1/2+z
-x,-y,-z
1/2-x,1/2-y,1/2-z

loop_
_atom_site_label
_atom_site_fract_x
_atom_site_fract_y
_atom_site_fract_z
_atom_site_occupancy
_atom_site_U_iso_or_equiv
Na 0.35868 0.28328 0.00000 0.38700 0.02180
Ca 0.35868 0.28328 0.00000 0.61300 0.02180
Al1 0.16079 0.09174 0.00000 0.40600 0.00850
Si1 0.16079 0.09174 0.00000 0.59400 0.00850
Al2 0.16030 0.41297 0.20683 0.40600 0.00960
Si2 0.16030 0.41297 0.20683 0.59400 0.00960
S 0.50000 0.50000 0.00000 0.52200 0.01650
C 0.50000 0.50000 0.00000 0.47800 0.01650
O1 0.04213 0.15180 0.00000 1.00000 0.01870
O2 0.18700 0.37300 0.00000 1.00000 0.01740
O3 0.44950 0.15050 0.20680 1.00000 0.02120
O4 0.26660 0.36550 0.67240 1.00000 0.02720
O5 0.40080 0.48150 0.10700 0.26100 0.03100
O6 0.60500 0.51100 0.00000 0.35900 0.07900

loop_
_cod_related_entry_id
_cod_related_entry_database
_cod_related_entry_code
1 AMCSD 0014537
